data_7202253
loop_
_publ_author_name
'He, Haiyan'
'Dai, Fangna'
'Xie, Aiping'
'Tong, Xin'
'Sun, Daofeng'

_publ_section_title
;
 Three novel 3D metal--organic frameworks with a 1D ladder, tube or
 chain as assembly units
;
_journal_issue 10
_journal_name_full CrystEngComm
_journal_page_first 1429
_journal_paper_doi 10.1039/b808373h
_journal_volume 10
_journal_year 2008
_chemical_formula_sum 'C32 H41 Cd2 N5 O17'
_chemical_formula_weight 992.50
_chemical_name_systematic
;
?
;
_space_group_IT_number 9
_symmetry_cell_setting monoclinic
_symmetry_space_group_name_Hall 'C -2yc'
_symmetry_space_group_name_H-M 'C 1 c 1'
_atom_sites_solution_hydrogens geom
_atom_sites_solution_primary direct
_atom_sites_solution_secondary difmap
_audit_creation_method SHELXL-97
_cell_angle_alpha 90.00
_cell_angle_beta 103.97(3)
_cell_angle_gamma 90.00
_cell_formula_units_Z 4
_cell_length_a 14.500(5)
_cell_length_b 18.577(5)
_cell_length_c 15.394(5)
_cell_measurement_reflns_used 5534
_cell_measurement_temperature 298(2)
_cell_measurement_theta_max 24.74
_cell_measurement_theta_min 2.47
_cell_volume 4024(2)
_computing_structure_refinement 'SHELXL-97 (Sheldrick, 1997)'
_computing_structure_solution 'SHELXS-97 (Sheldrick, 1990)'
_diffrn_ambient_temperature 298(2)
_diffrn_measured_fraction_theta_full 0.979
_diffrn_measured_fraction_theta_max 0.979
_diffrn_measurement_device_type 'Bruker SMART CCD area detector'
_diffrn_measurement_method 'phi and omega scans'
_diffrn_radiation_monochromator graphite
_diffrn_radiation_source 'fine-focus sealed tube'
_diffrn_radiation_type MoK\a
_diffrn_radiation_wavelength 0.71073
_diffrn_reflns_av_R_equivalents 0.0455
_diffrn_reflns_av_sigmaI/netI 0.0645
_diffrn_reflns_limit_h_max 17
_diffrn_reflns_limit_h_min -17
_diffrn_reflns_limit_k_max 21
_diffrn_reflns_limit_k_min -21
_diffrn_reflns_limit_l_max 18
_diffrn_reflns_limit_l_min -18
_diffrn_reflns_number 13780
_diffrn_reflns_theta_full 24.74
_diffrn_reflns_theta_max 24.74
_diffrn_reflns_theta_min 1.82
_exptl_absorpt_coefficient_mu 1.134
_exptl_absorpt_correction_T_max 0.8951
_exptl_absorpt_correction_T_min 0.7273
_exptl_absorpt_correction_type multi-scan
_exptl_crystal_colour colorless
_exptl_crystal_density_diffrn 1.638
_exptl_crystal_density_method 'not measured'
_exptl_crystal_description plate
_exptl_crystal_F_000 2000
_exptl_crystal_size_max 0.30
_exptl_crystal_size_mid 0.20
_exptl_crystal_size_min 0.10
_refine_diff_density_max 1.327
_refine_diff_density_min -1.997
_refine_diff_density_rms 0.204
_refine_ls_abs_structure_details 'Flack H D (1983), Acta Cryst. A39, 876-881'
_refine_ls_abs_structure_Flack 0.03(5)
_refine_ls_extinction_method none
_refine_ls_goodness_of_fit_ref 1.078
_refine_ls_matrix_type full
_refine_ls_number_parameters 490
_refine_ls_number_reflns 6452
_refine_ls_number_restraints 2
_refine_ls_restrained_S_all 1.078
_refine_ls_R_factor_all 0.0743
_refine_ls_R_factor_gt 0.0493
_refine_ls_shift/su_max 0.005
_refine_ls_shift/su_mean 0.000
_refine_ls_structure_factor_coef Fsqd
_refine_ls_weighting_details 'calc w=1/[\s^2^(Fo^2^)+(0.0918P)^2^+55.6045P] where P=(Fo^2^+2Fc^2^)/3'
_refine_ls_weighting_scheme calc
_refine_ls_wR_factor_gt 0.1270
_refine_ls_wR_factor_ref 0.1871
_reflns_number_gt 5200
_reflns_number_total 6452
_reflns_threshold_expression >2sigma(I)
_cod_data_source_file b808373h.txt
_cod_data_source_block a
_cod_original_sg_symbol_H-M Cc
_cod_database_code 7202253

loop_
_symmetry_equiv_pos_as_xyz
'x, y, z'
'x, -y, z+1/2'
'x+1/2, y+1/2, z'
'x+1/2, -y+1/2, z+1/2'

loop_
_atom_site_label
_atom_site_type_symbol
_atom_site_fract_x
_atom_site_fract_y
_atom_site_fract_z
_atom_site_U_iso_or_equiv
_atom_site_adp_type
_atom_site_occupancy
_atom_site_symmetry_multiplicity
_atom_site_calc_flag
_atom_site_refinement_flags
_atom_site_disorder_assembly
_atom_site_disorder_group
Cd1 Cd 0.61146(6) 0.20923(4) 0.11651(6) 0.0336(2) Uani 1 1 d . . .
Cd2 Cd 0.41301(6) 0.30600(4) 0.32715(6) 0.0352(3) Uani 1 1 d . . .
O1 O 0.4395(8) 0.2704(5) 0.1917(6) 0.051(3) Uani 1 1 d . . .
O2 O 0.4805(9) 0.2784(5) 0.0635(7) 0.050(3) Uani 1 1 d . . .
O3 O 0.0282(8) 0.2649(7) 0.0342(7) 0.063(3) Uani 1 1 d . . .
O4 O 0.0446(7) 0.2617(5) -0.1056(6) 0.040(2) Uani 1 1 d . . .
O5 O 0.2522(10) 0.5637(5) 0.0034(8) 0.074(4) Uani 1 1 d . . .
O6 O 0.2619(7) 0.5106(5) -0.1206(7) 0.050(2) Uani 1 1 d . . .
O7 O 0.6260(9) 0.1787(5) -0.0321(7) 0.054(3) Uani 1 1 d . . .
O8 O 0.7470(7) 0.1384(6) 0.1455(8) 0.049(3) Uani 1 1 d . . .
O9 O 0.6421(7) 0.2063(5) 0.2699(7) 0.047(2) Uani 1 1 d . . .
O10 O 0.4005(10) 0.3429(7) 0.4686(8) 0.072(4) Uani 1 1 d . . .
O11 O 0.2813(8) 0.3753(5) 0.2775(8) 0.053(3) Uani 1 1 d . . .
O12 O 0.4603(12) 0.6809(8) 0.3942(10) 0.086(4) Uani 1 1 d . . .
O13 O 0.3037(11) 0.6155(8) 0.3147(9) 0.087(4) Uani 1 1 d . . .
O14 O 0.1080(11) 0.6862(8) 0.7077(8) 0.083(4) Uani 1 1 d . . .
O15 O 0.3350(14) 0.8213(10) 0.3341(13) 0.108(5) Uani 1 1 d . . .
O16 O 0.4113(15) 0.9177(9) 0.3217(13) 0.114(5) Uani 1 1 d . . .
O17 O 0.4736(12) 0.8129(11) 0.3183(9) 0.110(6) Uani 1 1 d . . .
N1 N 0.7116(11) 0.3082(6) 0.1048(9) 0.045(3) Uani 1 1 d . . .
N2 N 1.0149(10) 0.6055(6) 0.1052(9) 0.047(3) Uani 1 1 d . . .
N3 N 0.3230(10) 0.2028(5) 0.3285(9) 0.041(3) Uani 1 1 d . . .
N4 N 0.0146(10) -0.0976(6) 0.3244(9) 0.045(3) Uani 1 1 d . . .
N5 N 0.4080(15) 0.8537(10) 0.3260(10) 0.074(4) Uani 1 1 d . . .
C1 C 0.4261(10) 0.2909(5) 0.1129(9) 0.032(3) Uani 1 1 d . . .
C2 C 0.3312(10) 0.3290(6) 0.0686(8) 0.038(3) Uani 1 1 d . . .
C3 C 0.2482(10) 0.2902(6) 0.0475(8) 0.037(3) Uani 1 1 d . . .
C4 C 0.2409(10) 0.2106(7) 0.0726(11) 0.047(4) Uani 1 1 d . . .
H4A H 0.1765 0.1945 0.0516 0.071 Uiso 1 1 calc R . .
H4B H 0.2602 0.2054 0.1365 0.071 Uiso 1 1 calc R . .
H4C H 0.2817 0.1821 0.0455 0.071 Uiso 1 1 calc R . .
C5 C 0.1613(10) 0.3247(7) 0.0016(8) 0.035(3) Uani 1 1 d . . .
C6 C 0.0670(10) 0.2817(7) -0.0242(8) 0.039(3) Uani 1 1 d . . .
C7 C 0.1610(10) 0.3968(6) -0.0234(8) 0.037(3) Uani 1 1 d . . .
C8 C 0.0703(13) 0.4344(8) -0.0701(11) 0.058(4) Uani 1 1 d . . .
H8A H 0.0840 0.4835 -0.0818 0.087 Uiso 1 1 calc R . .
H8B H 0.0262 0.4332 -0.0325 0.087 Uiso 1 1 calc R . .
H8C H 0.0430 0.4104 -0.1255 0.087 Uiso 1 1 calc R . .
C9 C 0.2476(10) 0.4340(6) -0.0032(8) 0.037(3) Uani 1 1 d . . .
C10 C 0.2548(12) 0.5081(7) -0.0422(10) 0.047(4) Uani 1 1 d . . .
C11 C 0.3332(9) 0.4009(7) 0.0447(8) 0.036(3) Uani 1 1 d . . .
C12 C 0.4268(11) 0.4440(7) 0.0687(12) 0.058(4) Uani 1 1 d . . .
H12A H 0.4152 0.4925 0.0473 0.088 Uiso 1 1 calc R . .
H12B H 0.4726 0.4219 0.0414 0.088 Uiso 1 1 calc R . .
H12C H 0.4510 0.4446 0.1325 0.088 Uiso 1 1 calc R . .
C13 C 0.6781(10) 0.3761(7) 0.0950(9) 0.040(3) Uiso 1 1 d . . .
H13 H 0.6138 0.3839 0.0907 0.048 Uiso 1 1 calc R . .
C14 C 0.7361(11) 0.4345(7) 0.0911(12) 0.057(4) Uani 1 1 d . . .
H14 H 0.7105 0.4807 0.0848 0.069 Uiso 1 1 calc R . .
C15 C 0.8300(10) 0.4249(7) 0.0964(10) 0.040(3) Uani 1 1 d . . .
C16 C 0.8616(11) 0.3553(7) 0.1027(11) 0.046(4) Uani 1 1 d . . .
H16 H 0.9252 0.3464 0.1046 0.055 Uiso 1 1 calc R . .
C17 C 0.8039(12) 0.2996(7) 0.1062(10) 0.038(4) Uiso 1 1 d . . .
H17 H 0.8287 0.2532 0.1097 0.045 Uiso 1 1 calc R . .
C18 C 0.8938(10) 0.4869(7) 0.0974(9) 0.038(3) Uani 1 1 d . . .
C19 C 0.8720(11) 0.5451(7) 0.0400(9) 0.046(3) Uani 1 1 d . . .
H19 H 0.8145 0.5459 -0.0029 0.055 Uiso 1 1 calc R . .
C20 C 0.9347(10) 0.6025(7) 0.0454(9) 0.041(3) Uani 1 1 d . . .
H20 H 0.9185 0.6402 0.0048 0.049 Uiso 1 1 calc R . .
C21 C 1.0414(9) 0.5492(7) 0.1602(11) 0.045(4) Uani 1 1 d . . .
H21 H 1.0997 0.5507 0.2019 0.054 Uiso 1 1 calc R . .
C22 C 0.9842(12) 0.4889(8) 0.1567(11) 0.056(4) Uani 1 1 d . . .
H22 H 1.0057 0.4498 0.1936 0.068 Uiso 1 1 calc R . .
C23 C 0.3379(9) 0.1393(7) 0.2984(9) 0.038(3) Uani 1 1 d . . .
H23 H 0.3922 0.1357 0.2765 0.046 Uiso 1 1 calc R . .
C24 C 0.2875(12) 0.0788(7) 0.2941(10) 0.051(4) Uani 1 1 d . . .
H24 H 0.3063 0.0362 0.2716 0.061 Uiso 1 1 calc R . .
C25 C 0.2010(11) 0.0832(7) 0.3269(9) 0.040(3) Uani 1 1 d . . .
C26 C 0.1833(12) 0.1494(7) 0.3614(10) 0.047(4) Uani 1 1 d . . .
H26 H 0.1300 0.1540 0.3846 0.057 Uiso 1 1 calc R . .
C27 C 0.2397(8) 0.2075(6) 0.3628(11) 0.035(3) Uani 1 1 d . . .
H27 H 0.2244 0.2508 0.3862 0.042 Uiso 1 1 calc R . .
C28 C 0.1397(10) 0.0206(7) 0.3242(10) 0.037(3) Uani 1 1 d . . .
C29 C 0.1696(11) -0.0496(7) 0.3194(10) 0.044(3) Uani 1 1 d . . .
H29 H 0.2318 -0.0589 0.3164 0.053 Uiso 1 1 calc R . .
C30 C 0.1073(9) -0.1064(7) 0.3190(8) 0.035(3) Uiso 1 1 d . . .
H30 H 0.1294 -0.1530 0.3149 0.041 Uiso 1 1 calc R . .
C31 C -0.0132(10) -0.0308(7) 0.3277(13) 0.057(4) Uani 1 1 d . . .
H31 H -0.0761 -0.0226 0.3291 0.068 Uiso 1 1 calc R . .
C32 C 0.0452(11) 0.0288(7) 0.3293(12) 0.055(4) Uani 1 1 d . . .
H32 H 0.0212 0.0747 0.3339 0.067 Uiso 1 1 calc R . .

loop_
_atom_site_aniso_label
_atom_site_aniso_U_11
_atom_site_aniso_U_22
_atom_site_aniso_U_33
_atom_site_aniso_U_23
_atom_site_aniso_U_13
_atom_site_aniso_U_12
Cd1 0.0334(5) 0.0237(4) 0.0414(5) 0.0021(4) 0.0044(4) -0.0038(4)
Cd2 0.0343(5) 0.0219(4) 0.0475(6) -0.0007(4) 0.0064(4) -0.0058(4)
O1 0.066(7) 0.040(5) 0.042(6) -0.001(4) 0.006(5) 0.025(5)
O2 0.070(8) 0.032(5) 0.046(6) 0.002(4) 0.010(5) 0.018(5)
O3 0.053(7) 0.095(9) 0.037(5) -0.014(5) 0.005(5) -0.025(6)
O4 0.041(6) 0.039(5) 0.034(5) -0.005(4) -0.003(4) -0.011(4)
O5 0.118(11) 0.032(5) 0.072(8) -0.007(5) 0.023(7) 0.030(6)
O6 0.041(6) 0.048(6) 0.069(7) 0.007(5) 0.025(5) 0.014(5)
O7 0.087(9) 0.036(5) 0.041(5) -0.004(4) 0.022(5) -0.003(5)
O8 0.032(6) 0.050(6) 0.069(7) 0.002(5) 0.016(5) 0.013(5)
O9 0.027(5) 0.066(7) 0.057(6) 0.007(5) 0.030(5) 0.018(4)
O10 0.071(9) 0.089(10) 0.055(7) -0.004(6) 0.016(6) -0.006(7)
O11 0.036(6) 0.033(5) 0.081(8) -0.008(5) -0.003(5) 0.001(4)
O12 0.096(12) 0.075(9) 0.088(10) -0.008(7) 0.024(8) -0.009(8)
O13 0.104(11) 0.094(10) 0.066(8) 0.026(7) 0.027(7) 0.034(8)
O14 0.081(10) 0.110(11) 0.050(6) 0.020(7) -0.002(6) 0.014(8)
O15 0.084(13) 0.102(12) 0.137(15) 0.004(10) 0.026(11) 0.006(10)
O16 0.131(15) 0.095(11) 0.127(14) 0.014(12) 0.056(11) 0.001(13)
O17 0.086(12) 0.184(18) 0.059(8) 0.006(9) 0.013(8) 0.066(12)
N1 0.062(10) 0.026(6) 0.045(7) 0.003(5) 0.012(7) -0.003(5)
N2 0.059(9) 0.029(6) 0.049(7) 0.001(5) 0.006(7) -0.018(5)
N3 0.045(8) 0.022(5) 0.044(7) 0.001(4) -0.010(6) -0.007(5)
N4 0.049(8) 0.020(5) 0.064(8) -0.002(5) 0.012(6) -0.001(5)
N5 0.075(11) 0.098(12) 0.049(8) -0.006(9) 0.018(7) 0.021(12)
C1 0.037(8) 0.011(5) 0.044(8) -0.005(5) 0.002(6) 0.004(5)
C2 0.048(8) 0.029(6) 0.030(6) -0.004(5) 0.000(6) -0.008(6)
C3 0.052(9) 0.028(6) 0.028(6) -0.004(5) 0.004(6) 0.005(5)
C4 0.026(7) 0.032(7) 0.081(11) 0.005(6) 0.009(7) 0.001(5)
C5 0.043(8) 0.037(6) 0.026(6) -0.008(5) 0.007(5) 0.004(6)
C6 0.046(9) 0.044(7) 0.028(7) 0.001(5) 0.013(6) -0.002(6)
C7 0.048(8) 0.030(6) 0.031(6) -0.005(5) 0.006(6) 0.002(6)
C8 0.066(12) 0.043(8) 0.055(9) 0.004(7) -0.006(8) 0.010(8)
C9 0.048(9) 0.028(6) 0.034(7) -0.003(5) 0.006(6) -0.001(6)
C10 0.054(9) 0.031(7) 0.052(10) 0.002(6) 0.003(7) 0.016(6)
C11 0.027(7) 0.034(6) 0.043(7) -0.001(5) -0.001(5) 0.009(5)
C12 0.035(8) 0.031(7) 0.096(13) 0.000(7) -0.009(8) -0.004(6)
C14 0.043(9) 0.024(7) 0.095(12) -0.004(7) -0.004(8) -0.004(6)
C15 0.029(8) 0.033(7) 0.055(8) -0.004(6) 0.005(6) -0.008(6)
C16 0.034(8) 0.031(7) 0.077(10) 0.004(6) 0.021(7) -0.005(6)
C18 0.045(8) 0.029(6) 0.042(7) -0.001(5) 0.018(6) -0.003(6)
C19 0.047(9) 0.035(7) 0.048(8) -0.004(6) -0.005(7) -0.005(6)
C20 0.048(9) 0.035(7) 0.038(7) 0.001(5) 0.006(6) 0.007(6)
C21 0.014(6) 0.045(8) 0.074(10) 0.007(7) 0.006(6) -0.004(6)
C22 0.066(11) 0.034(7) 0.062(10) 0.015(7) 0.002(9) -0.002(7)
C23 0.025(7) 0.040(7) 0.051(8) -0.002(6) 0.011(6) 0.003(5)
C24 0.073(12) 0.020(6) 0.055(9) -0.004(6) 0.009(8) -0.002(6)
C25 0.047(9) 0.028(6) 0.041(7) -0.001(5) 0.001(7) -0.001(6)
C26 0.052(10) 0.030(7) 0.061(9) -0.007(6) 0.016(8) 0.000(6)
C27 0.001(6) 0.033(6) 0.070(10) -0.005(6) 0.007(6) -0.001(4)
C28 0.035(7) 0.028(6) 0.050(8) 0.000(5) 0.013(6) -0.007(5)
C29 0.040(8) 0.030(7) 0.065(9) -0.004(6) 0.014(7) -0.011(6)
C31 0.023(7) 0.036(7) 0.116(14) -0.011(8) 0.025(8) -0.015(6)
C32 0.044(9) 0.026(7) 0.097(12) -0.015(7) 0.019(9) 0.008(6)

loop_
_atom_type_symbol
_atom_type_description
_atom_type_scat_dispersion_real
_atom_type_scat_dispersion_imag
_atom_type_scat_source
C C 0.0033 0.0016 'International Tables Vol C Tables 4.2.6.8 and 6.1.1.4'
H H 0.0000 0.0000 'International Tables Vol C Tables 4.2.6.8 and 6.1.1.4'
N N 0.0061 0.0033 'International Tables Vol C Tables 4.2.6.8 and 6.1.1.4'
O O 0.0106 0.0060 'International Tables Vol C Tables 4.2.6.8 and 6.1.1.4'
Cd Cd -0.8075 1.2024 'International Tables Vol C Tables 4.2.6.8 and 6.1.1.4'

loop_
_geom_angle_atom_site_label_1
_geom_angle_atom_site_label_2
_geom_angle_atom_site_label_3
_geom_angle
_geom_angle_site_symmetry_1
_geom_angle_site_symmetry_3
_geom_angle_publ_flag
O2 Cd1 O9 108.7(3) . . ?
O2 Cd1 O8 170.3(4) . . ?
O9 Cd1 O8 81.0(4) . . ?
O2 Cd1 N2 90.4(4) . 3_445 ?
O9 Cd1 N2 91.2(4) . 3_445 ?
O8 Cd1 N2 90.6(5) . 3_445 ?
O2 Cd1 N1 90.5(5) . . ?
O9 Cd1 N1 97.2(4) . . ?
O8 Cd1 N1 87.0(4) . . ?
N2 Cd1 N1 170.8(5) 3_445 . ?
O2 Cd1 O7 92.8(4) . . ?
O9 Cd1 O7 158.3(4) . . ?
O8 Cd1 O7 77.6(4) . . ?
N2 Cd1 O7 85.7(4) 3_445 . ?
N1 Cd1 O7 85.1(4) . . ?
O11 Cd2 O1 99.7(4) . . ?
O11 Cd2 O4 173.2(4) . 4 ?
O1 Cd2 O4 87.1(3) . 4 ?
O11 Cd2 N4 92.4(4) . 3 ?
O1 Cd2 N4 87.7(4) . 3 ?
O4 Cd2 N4 88.3(4) 4 3 ?
O11 Cd2 N3 92.4(4) . . ?
O1 Cd2 N3 89.3(5) . . ?
O4 Cd2 N3 87.2(4) 4 . ?
N4 Cd2 N3 174.7(5) 3 . ?
O11 Cd2 O10 84.2(5) . . ?
O1 Cd2 O10 175.0(4) . . ?
O4 Cd2 O10 89.0(4) 4 . ?
N4 Cd2 O10 89.0(5) 3 . ?
N3 Cd2 O10 93.6(5) . . ?
C1 O1 Cd2 140.8(8) . . ?
C1 O2 Cd1 119.0(8) . . ?
C6 O4 Cd2 126.0(9) . 4_454 ?
C13 N1 C17 116.3(13) . . ?
C13 N1 Cd1 121.5(12) . . ?
C17 N1 Cd1 122.1(9) . . ?
C20 N2 C21 119.1(12) . . ?
C20 N2 Cd1 120.0(9) . 3 ?
C21 N2 Cd1 121.0(10) . 3 ?
C23 N3 C27 114.4(12) . . ?
C23 N3 Cd2 126.9(12) . . ?
C27 N3 Cd2 118.6(8) . . ?
C31 N4 C30 115.4(12) . . ?
C31 N4 Cd2 121.8(10) . 3_445 ?
C30 N4 Cd2 122.8(8) . 3_445 ?
O16 N5 O15 122(2) . . ?
O16 N5 O17 124(2) . . ?
O15 N5 O17 113.7(19) . . ?
O2 C1 O1 124.6(12) . . ?
O2 C1 C2 116.4(12) . . ?
O1 C1 C2 118.8(13) . . ?
C3 C2 C11 121.0(12) . . ?
C3 C2 C1 120.0(10) . . ?
C11 C2 C1 118.8(11) . . ?
C2 C3 C5 119.8(11) . . ?
C2 C3 C4 123.6(12) . . ?
C5 C3 C4 116.5(12) . . ?
C7 C5 C3 120.5(12) . . ?
C7 C5 C6 118.7(12) . . ?
C3 C5 C6 120.7(11) . . ?
O3 C6 O4 127.1(13) . . ?
O3 C6 C5 118.7(11) . . ?
O4 C6 C5 113.8(11) . . ?
C5 C7 C9 118.0(12) . . ?
C5 C7 C8 121.4(13) . . ?
C9 C7 C8 120.7(12) . . ?
C7 C9 C11 121.7(11) . . ?
C7 C9 C10 120.2(12) . . ?
C11 C9 C10 117.6(12) . . ?
O6 C10 O5 122.4(14) . . ?
O6 C10 C9 116.7(11) . . ?
O5 C10 C9 120.8(14) . . ?
C2 C11 C9 118.9(12) . . ?
C2 C11 C12 120.7(11) . . ?
C9 C11 C12 120.5(11) . . ?
N1 C13 C14 122.3(15) . . ?
C15 C14 C13 120.4(13) . . ?
C14 C15 C16 116.3(13) . . ?
C14 C15 C18 121.0(12) . . ?
C16 C15 C18 122.7(14) . . ?
C17 C16 C15 122.1(15) . . ?
C16 C17 N1 122.5(14) . . ?
C19 C18 C22 115.3(12) . . ?
C19 C18 C15 123.9(13) . . ?
C22 C18 C15 120.8(12) . . ?
C18 C19 C20 121.1(13) . . ?
N2 C20 C19 122.4(12) . . ?
N2 C21 C22 121.8(13) . . ?
C21 C22 C18 120.2(13) . . ?
N3 C23 C24 130.0(15) . . ?
C23 C24 C25 116.2(13) . . ?
C26 C25 C28 123.3(15) . . ?
C26 C25 C24 115.8(13) . . ?
C28 C25 C24 120.9(12) . . ?
C27 C26 C25 123.1(15) . . ?
C26 C27 N3 120.4(12) . . ?
C29 C28 C32 115.4(12) . . ?
C29 C28 C25 123.9(13) . . ?
C32 C28 C25 120.7(12) . . ?
C28 C29 C30 120.4(14) . . ?
N4 C30 C29 123.6(13) . . ?
N4 C31 C32 124.3(14) . . ?
C31 C32 C28 120.9(12) . . ?

loop_
_geom_bond_atom_site_label_1
_geom_bond_atom_site_label_2
_geom_bond_distance
_geom_bond_site_symmetry_2
_geom_bond_publ_flag
Cd1 O2 2.274(11) . ?
Cd1 O9 2.295(10) . ?
Cd1 O8 2.317(10) . ?
Cd1 N2 2.364(11) 3_445 ?
Cd1 N1 2.376(13) . ?
Cd1 O7 2.416(10) . ?
Cd2 O11 2.277(10) . ?
Cd2 O1 2.306(9) . ?
Cd2 O4 2.311(9) 4 ?
Cd2 N4 2.325(12) 3 ?
Cd2 N3 2.322(11) . ?
Cd2 O10 2.331(12) . ?
O1 C1 1.242(16) . ?
O2 C1 1.242(18) . ?
O3 C6 1.211(17) . ?
O4 C6 1.271(15) . ?
O4 Cd2 2.311(9) 4_454 ?
O5 C10 1.254(16) . ?
O6 C10 1.238(18) . ?
O15 N5 1.25(2) . ?
O16 N5 1.19(2) . ?
O17 N5 1.24(2) . ?
N1 C13 1.347(17) . ?
N1 C17 1.34(2) . ?
N2 C20 1.299(19) . ?
N2 C21 1.341(18) . ?
N2 Cd1 2.364(11) 3 ?
N3 C23 1.305(17) . ?
N3 C27 1.43(2) . ?
N4 C31 1.310(18) . ?
N4 C30 1.377(18) . ?
N4 Cd2 2.325(12) 3_445 ?
C1 C2 1.551(19) . ?
C2 C3 1.373(19) . ?
C2 C11 1.388(17) . ?
C3 C5 1.437(19) . ?
C3 C4 1.539(17) . ?
C5 C7 1.394(18) . ?
C5 C6 1.550(19) . ?
C7 C9 1.401(19) . ?
C7 C8 1.51(2) . ?
C9 C11 1.421(18) . ?
C9 C10 1.516(18) . ?
C11 C12 1.543(19) . ?
C13 C14 1.38(2) . ?
C14 C15 1.36(2) . ?
C15 C16 1.367(19) . ?
C15 C18 1.475(18) . ?
C16 C17 1.34(2) . ?
C18 C19 1.383(19) . ?
C18 C22 1.41(2) . ?
C19 C20 1.39(2) . ?
C21 C22 1.39(2) . ?
C23 C24 1.334(19) . ?
C24 C25 1.46(2) . ?
C25 C26 1.389(19) . ?
C25 C28 1.457(17) . ?
C26 C27 1.352(19) . ?
C28 C29 1.382(19) . ?
C28 C32 1.40(2) . ?
C29 C30 1.388(18) . ?
C31 C32 1.39(2) . ?
